data_7104135
loop_
_publ_author_name
'Buccella, Daniela'
'Parkin, Gerard'

_publ_section_title
;
 p-tert-Butyltetrathiatetramercaptocalix[4]arene as a sulfur-rich
 platform for molybdenum, tungsten and nickel.
;
_journal_issue 3
_journal_name_full 'Chemical communications (Cambridge, England)'
_journal_page_first 289
_journal_page_last 291
_journal_paper_doi 10.1039/b816066j
_journal_volume 34
_journal_year 2009
_chemical_formula_sum 'C55 H81 P3 S8 W'
_chemical_formula_weight 1275.44
_chemical_name_systematic
;
?
;
_space_group_IT_number 2
_symmetry_cell_setting triclinic
_symmetry_space_group_name_Hall '-P 1'
_symmetry_space_group_name_H-M 'P -1'
_atom_sites_solution_hydrogens geom
_atom_sites_solution_primary direct
_atom_sites_solution_secondary difmap
_audit_creation_method SHELXL-97
_cell_angle_alpha 89.2720(10)
_cell_angle_beta 75.8420(10)
_cell_angle_gamma 76.8000(10)
_cell_formula_units_Z 2
_cell_length_a 14.3750(6)
_cell_length_b 14.9573(7)
_cell_length_c 15.3607(8)
_cell_measurement_reflns_used 5251
_cell_measurement_temperature 243(2)
_cell_measurement_theta_max 25.769
_cell_measurement_theta_min 2.279
_cell_volume 3114.5(3)
_computing_cell_refinement 'Bruker SMART'
_computing_data_collection 'Bruker SMART'
_computing_data_reduction 'Bruker SHELXTL'
_computing_molecular_graphics 'Bruker SHELXTL'
_computing_publication_material 'Bruker SHELXTL'
_computing_structure_refinement 'SHELXL-97 (Sheldrick, 1997)'
_computing_structure_solution 'SHELXS-97 (Sheldrick, 1990)'
_diffrn_ambient_temperature 243(2)
_diffrn_measured_fraction_theta_full 0.906
_diffrn_measured_fraction_theta_max 0.906
_diffrn_measurement_device_type 'CCD area detector'
_diffrn_measurement_method 'phi and omega scans'
_diffrn_radiation_monochromator graphite
_diffrn_radiation_source 'fine-focus sealed tube'
_diffrn_radiation_type MoK\a
_diffrn_radiation_wavelength 0.71073
_diffrn_reflns_av_R_equivalents 0.0468
_diffrn_reflns_av_sigmaI/netI 0.1217
_diffrn_reflns_limit_h_max 7
_diffrn_reflns_limit_h_min -19
_diffrn_reflns_limit_k_max 19
_diffrn_reflns_limit_k_min -19
_diffrn_reflns_limit_l_max 18
_diffrn_reflns_limit_l_min -19
_diffrn_reflns_number 22269
_diffrn_reflns_theta_full 28.28
_diffrn_reflns_theta_max 28.28
_diffrn_reflns_theta_min 1.40
_exptl_absorpt_coefficient_mu 2.233
_exptl_absorpt_correction_T_max 0.9780
_exptl_absorpt_correction_T_min 0.7306
_exptl_absorpt_correction_type empirical
_exptl_absorpt_process_details sadabs
_exptl_crystal_colour YELLOW
_exptl_crystal_density_diffrn 1.360
_exptl_crystal_density_method 'not measured'
_exptl_crystal_description PLATE
_exptl_crystal_F_000 1316
_exptl_crystal_size_max 0.15
_exptl_crystal_size_mid 0.15
_exptl_crystal_size_min 0.01
_refine_diff_density_max 0.882
_refine_diff_density_min -0.781
_refine_diff_density_rms 0.126
_refine_ls_extinction_method none
_refine_ls_goodness_of_fit_ref 1.031
_refine_ls_hydrogen_treatment mixed
_refine_ls_matrix_type full
_refine_ls_number_parameters 636
_refine_ls_number_reflns 14001
_refine_ls_number_restraints 0
_refine_ls_restrained_S_all 1.031
_refine_ls_R_factor_all 0.1015
_refine_ls_R_factor_gt 0.0507
_refine_ls_shift/su_max 0.002
_refine_ls_shift/su_mean 0.000
_refine_ls_structure_factor_coef Fsqd
_refine_ls_weighting_details 'calc w=1/[\s^2^(Fo^2^)+(0.0090P)^2^+0.0000P] where P=(Fo^2^+2Fc^2^)/3'
_refine_ls_weighting_scheme calc
_refine_ls_wR_factor_gt 0.0650
_refine_ls_wR_factor_ref 0.0736
_reflns_number_gt 8973
_reflns_number_total 14001
_reflns_threshold_expression >2sigma(I)
_cod_data_source_file b816066j.txt
_cod_data_source_block scws10
_cod_depositor_comments
;
The following automatic conversions were performed:
'_symmetry_cell_setting' value 'Triclinic' changed to 'triclinic'
according to '/home/saulius/struct/CIF-dictionaries/cif_core.dic'
dictionary named 'cif_core.dic' version 2.4.1 from 2010-06-29.

Automatic conversion script
Id: cif_fix_enum 1527 2010-12-29 10:47:43Z saulius 
;
_cod_original_sg_symbol_H-M P-1
_cod_database_code 7104135

loop_
_symmetry_equiv_pos_as_xyz
'x, y, z'
'-x, -y, -z'

loop_
_atom_site_label
_atom_site_type_symbol
_atom_site_fract_x
_atom_site_fract_y
_atom_site_fract_z
_atom_site_U_iso_or_equiv
_atom_site_adp_type
_atom_site_occupancy
_atom_site_symmetry_multiplicity
_atom_site_calc_flag
_atom_site_refinement_flags
_atom_site_disorder_assembly
_atom_site_disorder_group
W W 0.163065(16) 0.139395(16) 0.114969(17) 0.02907(7) Uani 1 1 d . . .
H1 H 0.115(3) 0.088(3) 0.058(3) 0.035(12) Uiso 1 1 d . . .
H2 H 0.150(2) 0.041(2) 0.136(2) 0.016(10) Uiso 1 1 d . . .
P1 P 0.28529(10) 0.00718(10) 0.02837(11) 0.0419(4) Uani 1 1 d . . .
P2 P 0.09961(10) 0.22589(10) -0.00407(10) 0.0405(4) Uani 1 1 d . . .
P3 P -0.00120(11) 0.13139(12) 0.20737(12) 0.0508(5) Uani 1 1 d . . .
S1 S 0.31073(9) 0.20308(10) 0.04562(9) 0.0354(4) Uani 1 1 d . . .
S2 S 0.10758(10) 0.29612(9) 0.19855(9) 0.0393(4) Uani 1 1 d . . .
S3 S 0.07534(11) 0.54644(11) 0.16009(10) 0.0447(4) Uani 1 1 d . . .
H3 H 0.042(5) 0.483(5) 0.196(5) 0.18(3) Uiso 1 1 d . . .
S4 S 0.43573(11) 0.46715(11) 0.15716(11) 0.0492(4) Uani 1 1 d . . .
H4 H 0.508(4) 0.393(4) 0.120(4) 0.10(2) Uiso 1 1 d . . .
S5 S 0.24223(9) 0.11037(9) 0.23973(9) 0.0302(3) Uani 1 1 d . . .
S6 S 0.01016(9) 0.45435(9) 0.35821(9) 0.0344(3) Uani 1 1 d . . .
S7 S 0.26169(10) 0.63619(10) 0.12422(10) 0.0416(4) Uani 1 1 d . . .
S8 S 0.50767(9) 0.28748(10) 0.01409(9) 0.0376(4) Uani 1 1 d . . .
C10 C 0.3750(3) 0.1998(3) 0.1293(3) 0.0287(12) Uani 1 1 d . . .
C11 C 0.4588(3) 0.2379(3) 0.1161(3) 0.0300(13) Uani 1 1 d . . .
C12 C 0.5136(3) 0.2295(3) 0.1816(4) 0.0351(14) Uani 1 1 d . . .
H12A H 0.5685 0.2560 0.1716 0.042 Uiso 1 1 calc R . .
C13 C 0.4897(4) 0.1834(4) 0.2610(4) 0.0385(14) Uani 1 1 d . A .
C14 C 0.4077(3) 0.1477(3) 0.2722(3) 0.0353(14) Uani 1 1 d . . .
H14A H 0.3898 0.1154 0.3242 0.042 Uiso 1 1 calc R . .
C15 C 0.3500(3) 0.1568(3) 0.2109(3) 0.0275(12) Uani 1 1 d . . .
C16 C 0.5482(4) 0.1750(5) 0.3331(4) 0.0478(17) Uani 1 1 d . . .
C17 C 0.4909(14) 0.2384(16) 0.4100(13) 0.124(13) Uani 0.65(3) 1 d P A 1
H17A H 0.4812 0.3011 0.3907 0.186 Uiso 0.65(3) 1 calc PR A 1
H17B H 0.5265 0.2321 0.4567 0.186 Uiso 0.65(3) 1 calc PR A 1
H17C H 0.4273 0.2238 0.4334 0.186 Uiso 0.65(3) 1 calc PR A 1
C18 C 0.5610(15) 0.0769(11) 0.3651(14) 0.094(9) Uani 0.65(3) 1 d P A 1
H18A H 0.5978 0.0701 0.4110 0.141 Uiso 0.65(3) 1 calc PR A 1
H18B H 0.5968 0.0340 0.3148 0.141 Uiso 0.65(3) 1 calc PR A 1
H18C H 0.4968 0.0642 0.3900 0.141 Uiso 0.65(3) 1 calc PR A 1
C19 C 0.6505(11) 0.1894(19) 0.2942(12) 0.123(14) Uani 0.65(3) 1 d P A 1
H19A H 0.6459 0.2516 0.2741 0.184 Uiso 0.65(3) 1 calc PR A 1
H19B H 0.6838 0.1461 0.2437 0.184 Uiso 0.65(3) 1 calc PR A 1
H19C H 0.6875 0.1797 0.3399 0.184 Uiso 0.65(3) 1 calc PR A 1
C17A C 0.490(2) 0.154(3) 0.4241(18) 0.10(2) Uani 0.35(3) 1 d P A 2
H17D H 0.4467 0.2111 0.4539 0.147 Uiso 0.35(3) 1 calc PR A 2
H17E H 0.5348 0.1276 0.4603 0.147 Uiso 0.35(3) 1 calc PR A 2
H17F H 0.4506 0.1117 0.4165 0.147 Uiso 0.35(3) 1 calc PR A 2
C18A C 0.640(2) 0.103(3) 0.308(2) 0.12(2) Uani 0.35(3) 1 d P A 2
H18D H 0.6909 0.1278 0.2686 0.180 Uiso 0.35(3) 1 calc PR A 2
H18E H 0.6286 0.0520 0.2766 0.180 Uiso 0.35(3) 1 calc PR A 2
H18F H 0.6606 0.0816 0.3614 0.180 Uiso 0.35(3) 1 calc PR A 2
C19A C 0.568(4) 0.2686(19) 0.350(2) 0.11(2) Uani 0.35(3) 1 d P A 2
H19D H 0.5382 0.3136 0.3134 0.163 Uiso 0.35(3) 1 calc PR A 2
H19E H 0.6389 0.2637 0.3356 0.163 Uiso 0.35(3) 1 calc PR A 2
H19F H 0.5405 0.2878 0.4133 0.163 Uiso 0.35(3) 1 calc PR A 2
C20 C 0.1188(3) 0.2758(3) 0.3068(3) 0.0257(12) Uani 1 1 d . . .
C21 C 0.1735(3) 0.1921(3) 0.3294(3) 0.0276(12) Uani 1 1 d . . .
C22 C 0.1767(3) 0.1714(4) 0.4169(3) 0.0336(13) Uani 1 1 d . . .
H22A H 0.2131 0.1138 0.4285 0.040 Uiso 1 1 calc R . .
C23 C 0.1266(4) 0.2347(4) 0.4882(4) 0.0385(14) Uani 1 1 d . . .
C24 C 0.0767(3) 0.3201(4) 0.4667(4) 0.0388(14) Uani 1 1 d . . .
H24A H 0.0439 0.3644 0.5136 0.047 Uiso 1 1 calc R . .
C25 C 0.0729(3) 0.3431(3) 0.3796(4) 0.0299(12) Uani 1 1 d . . .
C26 C 0.1273(5) 0.2136(5) 0.5867(4) 0.0589(18) Uani 1 1 d . . .
C27 C 0.1885(6) 0.1217(5) 0.5969(4) 0.140(4) Uani 1 1 d . . .
H27A H 0.2560 0.1260 0.5911 0.210 Uiso 1 1 calc R . .
H27B H 0.1867 0.0790 0.5507 0.210 Uiso 1 1 calc R . .
H27C H 0.1629 0.0999 0.6557 0.210 Uiso 1 1 calc R . .
C28 C 0.1601(7) 0.2869(5) 0.6289(5) 0.133(4) Uani 1 1 d . . .
H28A H 0.1835 0.3274 0.5832 0.200 Uiso 1 1 calc R . .
H28B H 0.2130 0.2586 0.6563 0.200 Uiso 1 1 calc R . .
H28C H 0.1051 0.3220 0.6745 0.200 Uiso 1 1 calc R . .
C29 C 0.0230(6) 0.2173(6) 0.6409(5) 0.140(4) Uani 1 1 d . . .
H29A H -0.0096 0.2803 0.6616 0.210 Uiso 1 1 calc R . .
H29B H 0.0250 0.1791 0.6922 0.210 Uiso 1 1 calc R . .
H29C H -0.0131 0.1950 0.6035 0.210 Uiso 1 1 calc R . .
C30 C 0.1372(3) 0.5480(3) 0.2451(3) 0.0313(13) Uani 1 1 d . . .
C31 C 0.1102(3) 0.5099(3) 0.3297(4) 0.0301(13) Uani 1 1 d . . .
C32 C 0.1603(3) 0.5197(3) 0.3954(3) 0.0344(13) Uani 1 1 d . . .
H32A H 0.1412 0.4941 0.4514 0.041 Uiso 1 1 calc R . .
C33 C 0.2363(4) 0.5649(3) 0.3825(4) 0.0338(13) Uani 1 1 d . . .
C34 C 0.2629(4) 0.5994(3) 0.2987(4) 0.0361(14) Uani 1 1 d . . .
H34A H 0.3144 0.6303 0.2872 0.043 Uiso 1 1 calc R . .
C35 C 0.2168(4) 0.5906(3) 0.2303(3) 0.0319(13) Uani 1 1 d . . .
C36 C 0.2876(4) 0.5740(4) 0.4574(4) 0.0461(16) Uani 1 1 d . . .
C37 C 0.3032(6) 0.4862(5) 0.5064(5) 0.101(3) Uani 1 1 d . . .
H37A H 0.3362 0.4931 0.5531 0.151 Uiso 1 1 calc R . .
H37B H 0.3435 0.4363 0.4644 0.151 Uiso 1 1 calc R . .
H37C H 0.2398 0.4725 0.5334 0.151 Uiso 1 1 calc R . .
C38 C 0.2213(5) 0.6494(5) 0.5242(4) 0.093(3) Uani 1 1 d . . .
H38A H 0.2526 0.6563 0.5722 0.139 Uiso 1 1 calc R . .
H38B H 0.1587 0.6335 0.5492 0.139 Uiso 1 1 calc R . .
H38C H 0.2102 0.7068 0.4940 0.139 Uiso 1 1 calc R . .
C39 C 0.3858(4) 0.5984(6) 0.4221(4) 0.099(3) Uani 1 1 d . . .
H39A H 0.4158 0.6029 0.4715 0.149 Uiso 1 1 calc R . .
H39B H 0.3760 0.6568 0.3936 0.149 Uiso 1 1 calc R . .
H39C H 0.4287 0.5510 0.3785 0.149 Uiso 1 1 calc R . .
C40 C 0.3827(3) 0.4624(4) 0.0659(3) 0.0343(13) Uani 1 1 d . . .
C41 C 0.4151(3) 0.3860(3) 0.0044(3) 0.0321(13) Uani 1 1 d . . .
C42 C 0.3826(4) 0.3900(4) -0.0749(4) 0.0372(14) Uani 1 1 d . . .
H42A H 0.4050 0.3388 -0.1157 0.045 Uiso 1 1 calc R . .
C43 C 0.3183(3) 0.4673(4) -0.0949(3) 0.0333(13) Uani 1 1 d . . .
C44 C 0.2794(4) 0.5388(4) -0.0284(4) 0.0423(15) Uani 1 1 d . . .
H44A H 0.2306 0.5892 -0.0373 0.051 Uiso 1 1 calc R . .
C45 C 0.3109(3) 0.5369(4) 0.0501(3) 0.0339(13) Uani 1 1 d . . .
C46 C 0.2928(4) 0.4774(4) -0.1869(4) 0.0412(15) Uani 1 1 d . . .
C47 C 0.3387(5) 0.3902(5) -0.2473(4) 0.087(2) Uani 1 1 d . . .
H47A H 0.3211 0.3993 -0.3044 0.130 Uiso 1 1 calc R . .
H47B H 0.3144 0.3392 -0.2184 0.130 Uiso 1 1 calc R . .
H47C H 0.4099 0.3769 -0.2576 0.130 Uiso 1 1 calc R . .
C48 C 0.1803(4) 0.4998(5) -0.1749(4) 0.076(2) Uani 1 1 d . . .
H48A H 0.1656 0.5061 -0.2333 0.114 Uiso 1 1 calc R . .
H48B H 0.1506 0.5569 -0.1393 0.114 Uiso 1 1 calc R . .
H48C H 0.1538 0.4505 -0.1444 0.114 Uiso 1 1 calc R . .
C49 C 0.3323(4) 0.5564(4) -0.2331(4) 0.068(2) Uani 1 1 d . . .
H49A H 0.3166 0.5639 -0.2911 0.102 Uiso 1 1 calc R . .
H49B H 0.4032 0.5432 -0.2415 0.102 Uiso 1 1 calc R . .
H49C H 0.3021 0.6125 -0.1961 0.102 Uiso 1 1 calc R . .
C51 C 0.3928(3) -0.0358(4) 0.0731(4) 0.0488(16) Uani 1 1 d . . .
H51A H 0.4366 -0.0874 0.0352 0.073 Uiso 1 1 calc R . .
H51B H 0.3716 -0.0555 0.1336 0.073 Uiso 1 1 calc R . .
H51C H 0.4272 0.0127 0.0741 0.073 Uiso 1 1 calc R . .
C52 C 0.2429(4) -0.0978(4) 0.0241(4) 0.067(2) Uani 1 1 d . . .
H52A H 0.2961 -0.1452 -0.0112 0.101 Uiso 1 1 calc R . .
H52B H 0.1876 -0.0863 -0.0034 0.101 Uiso 1 1 calc R . .
H52C H 0.2225 -0.1180 0.0846 0.101 Uiso 1 1 calc R . .
C53 C 0.3437(4) 0.0150(4) -0.0913(4) 0.065(2) Uani 1 1 d . . .
H53A H 0.3893 -0.0430 -0.1140 0.098 Uiso 1 1 calc R . .
H53B H 0.3792 0.0636 -0.0982 0.098 Uiso 1 1 calc R . .
H53C H 0.2934 0.0285 -0.1247 0.098 Uiso 1 1 calc R . .
C61 C 0.1772(5) 0.2081(5) -0.1189(4) 0.100(3) Uani 1 1 d . . .
H61A H 0.1434 0.2461 -0.1586 0.150 Uiso 1 1 calc R . .
H61B H 0.1903 0.1439 -0.1381 0.150 Uiso 1 1 calc R . .
H61C H 0.2389 0.2249 -0.1209 0.150 Uiso 1 1 calc R . .
C62 C 0.0746(4) 0.3490(4) 0.0076(4) 0.0619(19) Uani 1 1 d . . .
H62A H 0.0502 0.3758 -0.0427 0.093 Uiso 1 1 calc R . .
H62B H 0.1348 0.3675 0.0085 0.093 Uiso 1 1 calc R . .
H62C H 0.0253 0.3701 0.0633 0.093 Uiso 1 1 calc R . .
C63 C -0.0155(4) 0.2121(5) -0.0247(5) 0.090(3) Uani 1 1 d . . .
H63A H -0.0306 0.2504 -0.0732 0.135 Uiso 1 1 calc R . .
H63B H -0.0682 0.2302 0.0293 0.135 Uiso 1 1 calc R . .
H63C H -0.0093 0.1482 -0.0413 0.135 Uiso 1 1 calc R . .
C71 C -0.0101(5) 0.0966(5) 0.3232(4) 0.101(3) Uani 1 1 d . . .
H71A H -0.0780 0.0961 0.3521 0.151 Uiso 1 1 calc R . .
H71B H 0.0117 0.1397 0.3558 0.151 Uiso 1 1 calc R . .
H71C H 0.0314 0.0355 0.3231 0.151 Uiso 1 1 calc R . .
C72 C -0.1056(4) 0.2315(5) 0.2269(5) 0.105(3) Uani 1 1 d . . .
H72A H -0.1635 0.2151 0.2646 0.157 Uiso 1 1 calc R . .
H72B H -0.1187 0.2514 0.1699 0.157 Uiso 1 1 calc R . .
H72C H -0.0900 0.2809 0.2567 0.157 Uiso 1 1 calc R . .
C73 C -0.0561(4) 0.0449(4) 0.1697(4) 0.072(2) Uani 1 1 d . . .
H73A H -0.1201 0.0471 0.2102 0.108 Uiso 1 1 calc R . .
H73B H -0.0135 -0.0156 0.1696 0.108 Uiso 1 1 calc R . .
H73C H -0.0639 0.0574 0.1095 0.108 Uiso 1 1 calc R . .
C80 C 0.5801(9) 0.1197(7) 0.6412(10) 0.208(8) Uani 1 1 d G . .
H80A H 0.5260 0.1068 0.6238 0.249 Uiso 1 1 calc R . .
C81 C 0.6744(12) 0.0925(4) 0.5851(5) 0.190(8) Uani 1 1 d G . .
H81A H 0.6841 0.0612 0.5298 0.228 Uiso 1 1 calc R . .
C82 C 0.7543(6) 0.1116(6) 0.6108(8) 0.163(5) Uani 1 1 d G . .
H82A H 0.8181 0.0932 0.5729 0.195 Uiso 1 1 calc R . .
C83 C 0.7399(8) 0.1579(6) 0.6927(9) 0.144(5) Uani 1 1 d G . .
H83A H 0.7939 0.1708 0.7101 0.173 Uiso 1 1 calc R . .
C84 C 0.6456(12) 0.1851(4) 0.7488(4) 0.147(5) Uani 1 1 d G . .
H84A H 0.6358 0.2164 0.8042 0.176 Uiso 1 1 calc R . .
C85 C 0.5657(6) 0.1660(6) 0.7231(8) 0.164(6) Uani 1 1 d G . .
H85A H 0.5019 0.1844 0.7610 0.197 Uiso 1 1 calc R . .

loop_
_atom_site_aniso_label
_atom_site_aniso_U_11
_atom_site_aniso_U_22
_atom_site_aniso_U_33
_atom_site_aniso_U_23
_atom_site_aniso_U_13
_atom_site_aniso_U_12
W 0.02799(11) 0.02971(13) 0.02994(14) -0.00172(10) -0.00951(10) -0.00490(9)
P1 0.0385(8) 0.0394(10) 0.0453(11) -0.0098(8) -0.0103(8) -0.0039(7)
P2 0.0470(9) 0.0413(10) 0.0393(10) 0.0001(8) -0.0236(8) -0.0087(8)
P3 0.0372(9) 0.0599(12) 0.0551(12) -0.0059(9) -0.0057(8) -0.0169(8)
S1 0.0365(7) 0.0441(9) 0.0294(9) 0.0038(7) -0.0125(7) -0.0125(7)
S2 0.0527(9) 0.0326(9) 0.0309(9) -0.0017(7) -0.0157(7) -0.0002(7)
S3 0.0548(9) 0.0515(10) 0.0358(10) 0.0088(8) -0.0229(8) -0.0163(8)
S4 0.0518(9) 0.0611(12) 0.0416(10) 0.0023(9) -0.0232(8) -0.0146(9)
S5 0.0313(7) 0.0301(8) 0.0297(8) 0.0014(6) -0.0089(6) -0.0064(6)
S6 0.0321(7) 0.0337(9) 0.0345(9) -0.0007(7) -0.0055(6) -0.0047(6)
S7 0.0580(9) 0.0338(9) 0.0317(9) 0.0055(7) -0.0071(8) -0.0127(7)
S8 0.0309(7) 0.0433(9) 0.0339(9) 0.0064(7) -0.0030(7) -0.0049(7)
C10 0.034(3) 0.023(3) 0.026(3) -0.001(2) -0.011(3) 0.002(2)
C11 0.026(3) 0.026(3) 0.033(3) -0.001(3) -0.004(2) 0.000(2)
C12 0.025(3) 0.044(4) 0.038(4) -0.001(3) -0.010(3) -0.008(3)
C13 0.029(3) 0.043(4) 0.041(4) 0.002(3) -0.010(3) -0.003(3)
C14 0.036(3) 0.041(4) 0.027(3) 0.005(3) -0.008(3) -0.006(3)
C15 0.021(2) 0.030(3) 0.031(3) -0.004(3) -0.009(2) -0.002(2)
C16 0.041(4) 0.063(5) 0.049(5) 0.010(4) -0.024(3) -0.019(3)
C17 0.134(17) 0.15(2) 0.086(19) -0.063(18) -0.069(16) 0.019(18)
C18 0.103(17) 0.111(13) 0.115(17) 0.068(12) -0.097(16) -0.047(12)
C19 0.084(12) 0.26(4) 0.087(13) 0.10(2) -0.066(11) -0.116(19)
C17A 0.07(2) 0.21(6) 0.041(17) 0.05(3) -0.037(17) -0.07(3)
C18A 0.08(3) 0.18(4) 0.10(3) -0.02(3) -0.08(3) 0.02(3)
C19A 0.24(6) 0.09(2) 0.05(2) 0.012(17) -0.09(3) -0.09(3)
C20 0.026(3) 0.027(3) 0.025(3) 0.008(2) -0.008(2) -0.008(2)
C21 0.030(3) 0.032(3) 0.022(3) -0.001(3) -0.005(2) -0.009(2)
C22 0.032(3) 0.034(3) 0.033(4) 0.005(3) -0.009(3) -0.003(3)
C23 0.049(3) 0.033(4) 0.032(4) 0.005(3) -0.009(3) -0.007(3)
C24 0.042(3) 0.040(4) 0.027(3) -0.006(3) 0.004(3) -0.008(3)
C25 0.026(3) 0.030(3) 0.030(3) 0.006(3) -0.003(2) -0.004(2)
C26 0.079(5) 0.055(5) 0.033(4) 0.008(3) -0.011(4) -0.001(4)
C27 0.228(10) 0.098(7) 0.032(5) 0.010(5) -0.030(6) 0.083(7)
C28 0.274(12) 0.099(7) 0.062(6) 0.013(5) -0.099(7) -0.053(8)
C29 0.125(8) 0.193(11) 0.063(6) 0.053(6) 0.020(6) -0.006(7)
C30 0.037(3) 0.025(3) 0.029(3) -0.007(3) -0.008(3) -0.003(2)
C31 0.028(3) 0.025(3) 0.031(3) -0.001(3) -0.004(3) 0.002(2)
C32 0.040(3) 0.036(3) 0.025(3) 0.001(3) -0.005(3) -0.007(3)
C33 0.036(3) 0.033(3) 0.032(4) -0.003(3) -0.010(3) -0.005(3)
C34 0.037(3) 0.036(3) 0.037(4) -0.001(3) -0.008(3) -0.012(3)
C35 0.040(3) 0.022(3) 0.029(3) 0.005(2) -0.001(3) -0.004(2)
C36 0.054(4) 0.062(5) 0.029(4) 0.003(3) -0.015(3) -0.023(3)
C37 0.158(7) 0.098(7) 0.092(6) 0.037(5) -0.100(6) -0.047(6)
C38 0.097(5) 0.128(7) 0.061(5) -0.037(5) -0.036(5) -0.023(5)
C39 0.055(4) 0.213(10) 0.051(5) 0.024(6) -0.023(4) -0.066(5)
C40 0.038(3) 0.039(4) 0.030(3) 0.014(3) -0.010(3) -0.015(3)
C41 0.038(3) 0.035(3) 0.023(3) 0.007(3) -0.006(3) -0.012(3)
C42 0.045(3) 0.036(4) 0.031(3) 0.002(3) -0.002(3) -0.018(3)
C43 0.032(3) 0.044(4) 0.026(3) 0.006(3) -0.011(3) -0.008(3)
C44 0.038(3) 0.051(4) 0.041(4) 0.013(3) -0.009(3) -0.019(3)
C45 0.034(3) 0.039(4) 0.027(3) 0.011(3) -0.004(3) -0.009(3)
C46 0.046(3) 0.053(4) 0.030(4) 0.010(3) -0.015(3) -0.018(3)
C47 0.137(6) 0.084(6) 0.049(5) 0.001(4) -0.055(5) -0.011(5)
C48 0.062(4) 0.123(7) 0.060(5) 0.024(5) -0.034(4) -0.036(4)
C49 0.090(5) 0.095(6) 0.036(4) 0.022(4) -0.031(4) -0.041(4)
C51 0.044(3) 0.049(4) 0.050(4) -0.011(3) -0.013(3) -0.001(3)
C52 0.064(4) 0.037(4) 0.100(6) -0.027(4) -0.027(4) 0.000(3)
C53 0.065(4) 0.072(5) 0.043(4) -0.017(4) -0.005(3) 0.010(4)
C61 0.117(6) 0.125(7) 0.031(4) 0.001(5) -0.020(4) 0.025(5)
C62 0.090(5) 0.057(5) 0.050(4) 0.015(4) -0.041(4) -0.015(4)
C63 0.091(5) 0.098(6) 0.128(7) 0.055(5) -0.084(5) -0.059(5)
C71 0.094(5) 0.182(9) 0.050(5) 0.014(5) -0.006(4) -0.093(6)
C72 0.031(4) 0.091(6) 0.170(9) -0.031(6) 0.006(4) 0.001(4)
C73 0.055(4) 0.097(6) 0.081(6) -0.005(4) -0.021(4) -0.044(4)
C80 0.39(2) 0.067(10) 0.217(18) 0.013(10) -0.195(18) -0.017(11)
C81 0.38(2) 0.061(7) 0.161(13) 0.015(7) -0.168(18) -0.001(13)
C82 0.263(16) 0.089(10) 0.119(12) 0.029(9) -0.061(10) 0.006(10)
C83 0.265(17) 0.094(9) 0.114(10) 0.035(8) -0.092(12) -0.078(10)
C84 0.267(15) 0.072(7) 0.100(9) 0.018(6) -0.026(12) -0.057(11)
C85 0.251(14) 0.087(9) 0.201(17) 0.045(9) -0.120(13) -0.066(9)

loop_
_atom_type_symbol
_atom_type_description
_atom_type_scat_dispersion_real
_atom_type_scat_dispersion_imag
_atom_type_scat_source
C C 0.0033 0.0016 'International Tables Vol C Tables 4.2.6.8 and 6.1.1.4'
H H 0.0000 0.0000 'International Tables Vol C Tables 4.2.6.8 and 6.1.1.4'
P P 0.1023 0.0942 'International Tables Vol C Tables 4.2.6.8 and 6.1.1.4'
S S 0.1246 0.1234 'International Tables Vol C Tables 4.2.6.8 and 6.1.1.4'
W W -0.8490 6.8722 'International Tables Vol C Tables 4.2.6.8 and 6.1.1.4'

loop_
_geom_angle_atom_site_label_1
_geom_angle_atom_site_label_2
_geom_angle_atom_site_label_3
_geom_angle
_geom_angle_site_symmetry_1
_geom_angle_site_symmetry_3
_geom_angle_publ_flag
H2 W H1 58.8(17) . . ?
H2 W S5 80.1(12) . . ?
H1 W S5 138.8(15) . . ?
H2 W P2 122.1(12) . . ?
H1 W P2 63.5(15) . . ?
S5 W P2 157.74(5) . . ?
H2 W P3 65.1(12) . . ?
H1 W P3 72.1(14) . . ?
S5 W P3 94.13(5) . . ?
P2 W P3 94.75(5) . . ?
H2 W P1 61.0(13) . . ?
H1 W P1 69.2(14) . . ?
S5 W P1 89.69(5) . . ?
P2 W P1 101.98(5) . . ?
P3 W P1 124.31(5) . . ?
H2 W S1 133.2(12) . . ?
H1 W S1 122.1(15) . . ?
S5 W S1 83.23(4) . . ?
P2 W S1 81.46(5) . . ?
P3 W S1 160.01(5) . . ?
P1 W S1 75.59(5) . . ?
H2 W S2 136.3(13) . . ?
H1 W S2 133.0(14) . . ?
S5 W S2 78.37(4) . . ?
P2 W S2 83.37(5) . . ?
P3 W S2 78.96(5) . . ?
P1 W S2 154.91(5) . . ?
S1 W S2 81.10(5) . . ?
C52 P1 C51 100.1(3) . . ?
C52 P1 C53 100.2(3) . . ?
C51 P1 C53 101.3(2) . . ?
C52 P1 W 115.98(19) . . ?
C51 P1 W 114.98(17) . . ?
C53 P1 W 120.97(19) . . ?
C62 P2 C63 100.1(3) . . ?
C62 P2 C61 99.7(3) . . ?
C63 P2 C61 99.5(3) . . ?
C62 P2 W 116.49(18) . . ?
C63 P2 W 119.3(2) . . ?
C61 P2 W 118.1(2) . . ?
C73 P3 C72 100.6(3) . . ?
C73 P3 C71 98.2(3) . . ?
C72 P3 C71 99.4(4) . . ?
C73 P3 W 115.7(2) . . ?
C72 P3 W 121.5(2) . . ?
C71 P3 W 117.5(2) . . ?
C10 S1 W 105.33(18) . . ?
C20 S2 W 105.93(17) . . ?
H3 S3 C30 89(3) . . ?
H4 S4 C40 89(2) . . ?
C21 S5 C15 96.8(2) . . ?
C21 S5 W 107.91(15) . . ?
C15 S5 W 106.72(17) . . ?
C25 S6 C31 100.5(2) . . ?
C45 S7 C35 103.6(2) . . ?
C41 S8 C11 105.7(2) . . ?
C15 C10 C11 116.2(4) . . ?
C15 C10 S1 122.9(4) . . ?
C11 C10 S1 120.9(4) . . ?
C12 C11 C10 120.2(5) . . ?
C12 C11 S8 116.5(4) . . ?
C10 C11 S8 123.0(4) . . ?
C13 C12 C11 122.7(5) . . ?
C14 C13 C12 115.7(5) . . ?
C14 C13 C16 121.2(5) . . ?
C12 C13 C16 123.1(5) . . ?
C13 C14 C15 123.4(5) . . ?
C14 C15 C10 121.6(4) . . ?
C14 C15 S5 117.1(4) . . ?
C10 C15 S5 121.3(3) . . ?
C18A C16 C17 139.3(11) . . ?
C18A C16 C19 53.6(15) . . ?
C17 C16 C19 113.7(11) . . ?
C18A C16 C17A 108.2(17) . . ?
C17 C16 C17A 50.5(13) . . ?
C19 C16 C17A 136.2(10) . . ?
C18A C16 C18 55.0(16) . . ?
C17 C16 C18 108.4(11) . . ?
C19 C16 C18 106.6(9) . . ?
C17A C16 C18 59.1(14) . . ?
C18A C16 C19A 111.7(17) . . ?
C17 C16 C19A 56.1(13) . . ?
C19 C16 C19A 61.7(14) . . ?
C17A C16 C19A 103.0(16) . . ?
C18 C16 C19A 142.6(11) . . ?
C18A C16 C13 111.6(10) . . ?
C17 C16 C13 109.0(7) . . ?
C19 C16 C13 110.9(7) . . ?
C17A C16 C13 112.9(9) . . ?
C18 C16 C13 108.1(6) . . ?
C19A C16 C13 109.2(11) . . ?
C21 C20 C25 115.6(4) . . ?
C21 C20 S2 122.1(4) . . ?
C25 C20 S2 122.3(4) . . ?
C22 C21 C20 123.0(5) . . ?
C22 C21 S5 119.5(4) . . ?
C20 C21 S5 117.5(4) . . ?
C21 C22 C23 121.0(5) . . ?
C22 C23 C24 116.9(5) . . ?
C22 C23 C26 122.4(5) . . ?
C24 C23 C26 120.6(5) . . ?
C25 C24 C23 123.3(5) . . ?
C24 C25 C20 119.8(4) . . ?
C24 C25 S6 120.3(4) . . ?
C20 C25 S6 119.9(4) . . ?
C27 C26 C28 110.2(6) . . ?
C27 C26 C29 107.5(7) . . ?
C28 C26 C29 105.4(7) . . ?
C27 C26 C23 113.5(5) . . ?
C28 C26 C23 110.3(5) . . ?
C29 C26 C23 109.5(5) . . ?
C35 C30 C31 117.3(4) . . ?
C35 C30 S3 119.1(4) . . ?
C31 C30 S3 123.6(4) . . ?
C32 C31 C30 119.4(5) . . ?
C32 C31 S6 118.3(4) . . ?
C30 C31 S6 122.2(4) . . ?
C33 C32 C31 123.6(5) . . ?
C34 C33 C32 116.0(5) . . ?
C34 C33 C36 122.9(5) . . ?
C32 C33 C36 121.2(5) . . ?
C33 C34 C35 123.0(5) . . ?
C34 C35 C30 120.7(5) . . ?
C34 C35 S7 117.8(4) . . ?
C30 C35 S7 121.4(4) . . ?
C37 C36 C39 108.9(5) . . ?
C37 C36 C38 108.0(6) . . ?
C39 C36 C38 108.6(6) . . ?
C37 C36 C33 110.7(5) . . ?
C39 C36 C33 112.2(5) . . ?
C38 C36 C33 108.2(4) . . ?
C45 C40 C41 118.3(5) . . ?
C45 C40 S4 120.5(4) . . ?
C41 C40 S4 121.1(4) . . ?
C42 C41 C40 119.7(5) . . ?
C42 C41 S8 116.3(4) . . ?
C40 C41 S8 123.5(4) . . ?
C43 C42 C41 122.0(5) . . ?
C42 C43 C44 117.0(5) . . ?
C42 C43 C46 122.3(5) . . ?
C44 C43 C46 120.6(5) . . ?
C45 C44 C43 121.9(5) . . ?
C44 C45 C40 120.5(5) . . ?
C44 C45 S7 116.7(4) . . ?
C40 C45 S7 122.7(4) . . ?
C49 C46 C47 108.7(5) . . ?
C49 C46 C48 108.4(5) . . ?
C47 C46 C48 108.7(5) . . ?
C49 C46 C43 108.4(4) . . ?
C47 C46 C43 112.0(4) . . ?
C48 C46 C43 110.6(5) . . ?
C81 C80 C85 120.0 . . ?
C80 C81 C82 120.0 . . ?
C83 C82 C81 120.0 . . ?
C82 C83 C84 120.0 . . ?
C85 C84 C83 120.0 . . ?
C84 C85 C80 120.0 . . ?

loop_
_geom_bond_atom_site_label_1
_geom_bond_atom_site_label_2
_geom_bond_distance
_geom_bond_site_symmetry_2
_geom_bond_publ_flag
W H2 1.55(4) . ?
W H1 1.55(4) . ?
W S5 2.4446(12) . ?
W P2 2.4629(14) . ?
W P3 2.4679(16) . ?
W P1 2.4706(14) . ?
W S1 2.5178(14) . ?
W S2 2.5498(14) . ?
P1 C52 1.817(5) . ?
P1 C51 1.823(4) . ?
P1 C53 1.839(6) . ?
P2 C62 1.796(6) . ?
P2 C63 1.816(5) . ?
P2 C61 1.827(6) . ?
P3 C73 1.827(5) . ?
P3 C72 1.830(6) . ?
P3 C71 1.830(6) . ?
S1 C10 1.752(5) . ?
S2 C20 1.726(5) . ?
S3 H3 1.23(8) . ?
S3 C30 1.753(5) . ?
S4 H4 1.36(5) . ?
S4 C40 1.760(5) . ?
S5 C21 1.787(5) . ?
S5 C15 1.796(5) . ?
S6 C25 1.771(5) . ?
S6 C31 1.783(5) . ?
S7 C45 1.781(5) . ?
S7 C35 1.788(5) . ?
S8 C41 1.778(5) . ?
S8 C11 1.780(5) . ?
C10 C15 1.407(6) . ?
C10 C11 1.417(6) . ?
C11 C12 1.410(6) . ?
C12 C13 1.401(7) . ?
C13 C14 1.375(6) . ?
C13 C16 1.534(7) . ?
C14 C15 1.385(6) . ?
C16 C18A 1.47(2) . ?
C16 C17 1.473(15) . ?
C16 C19 1.510(13) . ?
C16 C17A 1.51(2) . ?
C16 C18 1.527(13) . ?
C16 C19A 1.53(2) . ?
C20 C21 1.407(6) . ?
C20 C25 1.437(6) . ?
C21 C22 1.385(6) . ?
C22 C23 1.393(6) . ?
C23 C24 1.394(6) . ?
C23 C26 1.544(7) . ?
C24 C25 1.387(6) . ?
C26 C27 1.483(8) . ?
C26 C28 1.499(8) . ?
C26 C29 1.515(8) . ?
C30 C35 1.403(6) . ?
C30 C31 1.414(6) . ?
C31 C32 1.402(6) . ?
C32 C33 1.385(6) . ?
C33 C34 1.379(7) . ?
C33 C36 1.534(7) . ?
C34 C35 1.395(6) . ?
C36 C37 1.505(8) . ?
C36 C39 1.508(7) . ?
C36 C38 1.515(7) . ?
C40 C45 1.399(6) . ?
C40 C41 1.409(7) . ?
C41 C42 1.404(6) . ?
C42 C43 1.388(6) . ?
C43 C44 1.405(7) . ?
C43 C46 1.542(7) . ?
C44 C45 1.386(6) . ?
C46 C49 1.518(7) . ?
C46 C47 1.528(7) . ?
C46 C48 1.539(7) . ?
C80 C81 1.3900 . ?
C80 C85 1.3900 . ?
C81 C82 1.3900 . ?
C82 C83 1.3900 . ?
C83 C84 1.3900 . ?
C84 C85 1.3900 . ?
